data_7031907
loop_
_publ_author_name
'Sasmal, Ashok'
'Garribba, Eugenio'
'G\'omez-Garc\'ia, Carlos J'
'Desplanches, C\'edric'
'Mitra, Samiran'

_publ_section_title
;
 Switching and redox isomerism in first-row transition metal complexes
 containing redox active Schiff base ligands.
;
_journal_issue 42
_journal_name_full 'Dalton transactions (Cambridge, England : 2003)'
_journal_page_first 15958
_journal_page_last 15967
_journal_paper_doi 10.1039/c4dt01699h
_journal_volume 43
_journal_year 2014
_chemical_formula_sum 'C40 H46 Cl2 Fe N2 O4'
_chemical_formula_weight 745.54
_space_group_crystal_system monoclinic
_space_group_IT_number 14
_space_group_name_Hall '-P 2yn'
_space_group_name_H-M_alt 'P 1 21/n 1'
_symmetry_space_group_name_Hall '-P 2yn'
_symmetry_space_group_name_H-M 'P 1 21/n 1'
_atom_sites_solution_hydrogens geom
_audit_creation_method SHELXL-2014
_cell_angle_alpha 90
_cell_angle_beta 98.025(3)
_cell_angle_gamma 90
_cell_formula_units_Z 4
_cell_length_a 11.8964(6)
_cell_length_b 20.6638(11)
_cell_length_c 15.8441(7)
_cell_measurement_reflns_used 1434
_cell_measurement_temperature 293(2)
_cell_measurement_theta_max 16.85
_cell_measurement_theta_min 2.24
_cell_volume 3856.7(3)
_computing_cell_refinement 'Bruker SAINT'
_computing_data_collection 'Bruker APEX2'
_computing_data_reduction 'Bruker SAINT'
_computing_structure_refinement 'SHELXL-2014(Sheldrick, 2014)'
_computing_structure_solution 'SHELXS-2013(Sheldrick, 2013)'
_diffrn_ambient_temperature 293(2)
_diffrn_measured_fraction_theta_full 1.000
_diffrn_measured_fraction_theta_max 0.990
_diffrn_measurement_device_type 'Bruker APEX-II CCD'
_diffrn_measurement_method '\f and \w scans'
_diffrn_radiation_type MoK\a
_diffrn_radiation_wavelength 0.71073
_diffrn_reflns_av_R_equivalents 0.0240
_diffrn_reflns_av_unetI/netI 0.1872
_diffrn_reflns_Laue_measured_fraction_full 1.000
_diffrn_reflns_Laue_measured_fraction_max 0.990
_diffrn_reflns_limit_h_max 15
_diffrn_reflns_limit_h_min -15
_diffrn_reflns_limit_k_max 26
_diffrn_reflns_limit_k_min -26
_diffrn_reflns_limit_l_max 20
_diffrn_reflns_limit_l_min -18
_diffrn_reflns_number 33937
_diffrn_reflns_point_group_measured_fraction_full 1.000
_diffrn_reflns_point_group_measured_fraction_max 0.990
_diffrn_reflns_theta_full 25.242
_diffrn_reflns_theta_max 27.559
_diffrn_reflns_theta_min 1.630
_exptl_absorpt_coefficient_mu 0.571
_exptl_absorpt_correction_T_max 0.897
_exptl_absorpt_correction_T_min 0.882
_exptl_absorpt_correction_type multi-scan
_exptl_absorpt_process_details 'SADABS 2008/1 (Bruker AXS)'
_exptl_crystal_colour black
_exptl_crystal_density_diffrn 1.284
_exptl_crystal_description block
_exptl_crystal_F_000 1568.0
_exptl_crystal_size_max 0.22
_exptl_crystal_size_mid 0.21
_exptl_crystal_size_min 0.19
_refine_diff_density_max 0.263
_refine_diff_density_min -0.459
_refine_diff_density_rms 0.060
_refine_ls_extinction_method none
_refine_ls_goodness_of_fit_ref 0.848
_refine_ls_hydrogen_treatment constr
_refine_ls_matrix_type full
_refine_ls_number_parameters 442
_refine_ls_number_reflns 8806
_refine_ls_number_restraints 0
_refine_ls_restrained_S_all 0.848
_refine_ls_R_factor_all 0.2219
_refine_ls_R_factor_gt 0.0689
_refine_ls_shift/su_max 0.037
_refine_ls_shift/su_mean 0.007
_refine_ls_structure_factor_coef Fsqd
_refine_ls_weighting_details 'w=1/[\s^2^(Fo^2^)+(0.0856P)^2^+5.9473P] where P=(Fo^2^+2Fc^2^)/3'
_refine_ls_weighting_scheme calc
_refine_ls_wR_factor_gt 0.1449
_refine_ls_wR_factor_ref 0.1972
_reflns_Friedel_coverage 0.000
_reflns_number_gt 3146
_reflns_number_total 8806
_reflns_threshold_expression 'I > 2\s(I)'
_cod_data_source_file c4dt01699h2.cif
_cod_data_source_block 2
_cod_depositor_comments
;
The following automatic conversions were performed:

'_exptl_absorpt_correction_type' value 'Multi-scan' changed to
'multi-scan' according to
/usr/data/users/saulius/crontab/automatic-downloads/rss-feeds/RSC/lib/dictionaries/cif_core.dic
dictionary named 'cif_core.dic' version 2.4.2 from 2011-04-26.

Automatic conversion script
Id: cif_fix_values 2281 2013-09-26 08:29:07Z andrius 

 Adding full bibliography for 7031906--7031910.cif.
;
_cod_database_code 7031907
_shelx_space_group_comment
;
The symmetry employed for this shelxl refinement is uniquely defined
by the following loop, which should always be used as a source of
symmetry information in preference to the above space-group names.
They are only intended as comments.
;
_shelxl_version_number 2014-3

loop_
_space_group_symop_operation_xyz
'x, y, z'
'-x+1/2, y+1/2, -z+1/2'
'-x, -y, -z'
'x-1/2, -y-1/2, z-1/2'

loop_
_atom_site_label
_atom_site_type_symbol
_atom_site_fract_x
_atom_site_fract_y
_atom_site_fract_z
_atom_site_U_iso_or_equiv
_atom_site_adp_type
_atom_site_occupancy
_atom_site_site_symmetry_order
_atom_site_calc_flag
_atom_site_refinement_flags_posn
_atom_site_refinement_flags_adp
C25 C 0.2633(4) 0.0230(2) 0.8050(3) 0.0558(14) Uani 1 1 d . .
C33 C 0.7126(4) 0.2052(3) 0.4682(3) 0.0523(13) Uani 1 1 d . .
C27 C 0.3753(4) 0.0610(3) 0.8190(4) 0.0704(17) Uani 1 1 d . .
H27A H 0.3752 0.0898 0.8665 0.106 Uiso 1 1 calc R U
H27B H 0.4377 0.0314 0.8305 0.106 Uiso 1 1 calc R U
H27C H 0.3831 0.0856 0.7687 0.106 Uiso 1 1 calc R U
C37 C 0.5333(4) 0.2843(3) 0.7230(3) 0.0521(13) Uani 1 1 d . .
C38 C 0.5030(5) 0.2391(3) 0.7926(3) 0.0724(17) Uani 1 1 d . .
H38A H 0.5080 0.2623 0.8455 0.109 Uiso 1 1 calc R U
H38B H 0.4270 0.2234 0.7772 0.109 Uiso 1 1 calc R U
H38C H 0.5548 0.2033 0.7989 0.109 Uiso 1 1 calc R U
C31 C -0.1942(5) 0.1662(3) 0.8646(5) 0.105(3) Uani 1 1 d . .
H31A H -0.2286 0.1611 0.8065 0.158 Uiso 1 1 calc R U
H31B H -0.2509 0.1613 0.9017 0.158 Uiso 1 1 calc R U
H31C H -0.1608 0.2085 0.8722 0.158 Uiso 1 1 calc R U
C29 C -0.1023(4) 0.1150(3) 0.8860(3) 0.0564(14) Uani 1 1 d . .
C28 C 0.2637(5) -0.0226(3) 0.7296(4) 0.0831(19) Uani 1 1 d . .
H28A H 0.2686 0.0021 0.6789 0.125 Uiso 1 1 calc R U
H28B H 0.3278 -0.0512 0.7401 0.125 Uiso 1 1 calc R U
H28C H 0.1950 -0.0476 0.7221 0.125 Uiso 1 1 calc R U
C40 C 0.6545(5) 0.3109(3) 0.7492(4) 0.0777(18) Uani 1 1 d . .
H40A H 0.6739 0.3393 0.7055 0.117 Uiso 1 1 calc R U
H40B H 0.6576 0.3342 0.8018 0.117 Uiso 1 1 calc R U
H40C H 0.7074 0.2755 0.7564 0.117 Uiso 1 1 calc R U
C26 C 0.2555(5) -0.0172(3) 0.8848(4) 0.087(2) Uani 1 1 d . .
H26A H 0.2552 0.0111 0.9329 0.130 Uiso 1 1 calc R U
H26B H 0.1868 -0.0422 0.8769 0.130 Uiso 1 1 calc R U
H26C H 0.3197 -0.0457 0.8949 0.130 Uiso 1 1 calc R U
C32 C -0.1587(5) 0.0479(3) 0.8768(4) 0.086(2) Uani 1 1 d . .
H32A H -0.1937 0.0418 0.8190 0.128 Uiso 1 1 calc R U
H32B H -0.1023 0.0151 0.8915 0.128 Uiso 1 1 calc R U
H32C H -0.2153 0.0450 0.9143 0.128 Uiso 1 1 calc R U
C34 C 0.8112(4) 0.1730(3) 0.5239(4) 0.091(2) Uani 1 1 d . .
H34A H 0.8247 0.1947 0.5779 0.137 Uiso 1 1 calc R U
H34B H 0.7932 0.1285 0.5325 0.137 Uiso 1 1 calc R U
H34C H 0.8780 0.1756 0.4963 0.137 Uiso 1 1 calc R U
C30 C -0.0476(6) 0.1231(4) 0.9784(4) 0.098(2) Uani 1 1 d . .
H30A H 0.0102 0.0909 0.9919 0.147 Uiso 1 1 calc R U
H30B H -0.0143 0.1654 0.9859 0.147 Uiso 1 1 calc R U
H30C H -0.1043 0.1182 1.0155 0.147 Uiso 1 1 calc R U
C36 C 0.6906(5) 0.1711(4) 0.3825(4) 0.118(3) Uani 1 1 d . .
H36A H 0.6681 0.1272 0.3907 0.177 Uiso 1 1 calc R U
H36B H 0.6313 0.1932 0.3463 0.177 Uiso 1 1 calc R U
H36C H 0.7587 0.1714 0.3563 0.177 Uiso 1 1 calc R U
C39 C 0.4524(5) 0.3429(3) 0.7146(4) 0.0777(18) Uani 1 1 d . .
H39A H 0.4716 0.3712 0.6708 0.116 Uiso 1 1 calc R U
H39B H 0.3757 0.3281 0.7000 0.116 Uiso 1 1 calc R U
H39C H 0.4595 0.3657 0.7678 0.116 Uiso 1 1 calc R U
C35 C 0.7480(5) 0.2745(3) 0.4520(4) 0.086(2) Uani 1 1 d . .
H35A H 0.7625 0.2973 0.5052 0.129 Uiso 1 1 calc R U
H35B H 0.8157 0.2740 0.4253 0.129 Uiso 1 1 calc R U
H35C H 0.6883 0.2958 0.4154 0.129 Uiso 1 1 calc R U
Fe1 Fe 0.20052(6) 0.17840(4) 0.57813(5) 0.0523(3) Uani 1 1 d . .
Cl1 Cl 0.37971(14) -0.05719(7) 0.33815(11) 0.0835(5) Uani 1 1 d . .
Cl2 Cl -0.12278(14) 0.41874(7) 0.69819(12) 0.0912(6) Uani 1 1 d . .
O2 O 0.3255(2) 0.22583(15) 0.63499(18) 0.0476(8) Uani 1 1 d . .
N1 N 0.3127(3) 0.14781(19) 0.5138(2) 0.0433(10) Uani 1 1 d . .
N2 N 0.0915(3) 0.20613(18) 0.6480(2) 0.0400(9) Uani 1 1 d . .
O4 O 0.2270(3) 0.11322(15) 0.6623(2) 0.0515(9) Uani 1 1 d . .
O3 O 0.1483(3) 0.25184(16) 0.5122(2) 0.0515(9) Uani 1 1 d . .
C2 C 0.1629(4) 0.0834(3) 0.4613(3) 0.0492(13) Uani 1 1 d . .
C18 C -0.0186(4) 0.3063(2) 0.6726(3) 0.0501(13) Uani 1 1 d . .
H18 H -0.0393 0.2927 0.7242 0.060 Uiso 1 1 calc R U
C7 C 0.4173(4) 0.1770(2) 0.5315(3) 0.0398(11) Uani 1 1 d . .
C1 C 0.2805(4) 0.0942(2) 0.4641(3) 0.0419(12) Uani 1 1 d . .
C24 C -0.0113(4) 0.1649(2) 0.7650(3) 0.0425(12) Uani 1 1 d . .
H24 H -0.0677 0.1964 0.7580 0.051 Uiso 1 1 calc R U
O1 O 0.1051(3) 0.12214(17) 0.5052(2) 0.0563(9) Uani 1 1 d . .
C19 C 0.0745(4) 0.1651(2) 0.7120(3) 0.0387(11) Uani 1 1 d . .
C8 C 0.4209(4) 0.2184(2) 0.6031(3) 0.0393(11) Uani 1 1 d . .
C11 C 0.6090(4) 0.2049(2) 0.5149(3) 0.0421(12) Uani 1 1 d . .
C23 C -0.0123(4) 0.1188(2) 0.8266(3) 0.0433(12) Uani 1 1 d . .
C20 C 0.1569(4) 0.1148(2) 0.7192(3) 0.0436(12) Uani 1 1 d . .
C13 C 0.0462(3) 0.2667(2) 0.6267(3) 0.0402(11) Uani 1 1 d . .
C21 C 0.1640(4) 0.0704(2) 0.7882(3) 0.0437(12) Uani 1 1 d . .
C10 C 0.6133(4) 0.2397(2) 0.5927(3) 0.0462(12) Uani 1 1 d . .
H10 H 0.6821 0.2589 0.6139 0.055 Uiso 1 1 calc R U
C6 C 0.3481(4) 0.0511(2) 0.4261(3) 0.0493(13) Uani 1 1 d . .
H6 H 0.4262 0.0571 0.4302 0.059 Uiso 1 1 calc R U
C14 C 0.0795(4) 0.2885(2) 0.5493(3) 0.0436(12) Uani 1 1 d . .
C9 C 0.5253(4) 0.2475(2) 0.6393(3) 0.0423(12) Uani 1 1 d . .
C17 C -0.0509(4) 0.3661(2) 0.6390(4) 0.0535(14) Uani 1 1 d . .
C12 C 0.5111(4) 0.1726(2) 0.4865(3) 0.0418(11) Uani 1 1 d . .
H12 H 0.5063 0.1475 0.4374 0.050 Uiso 1 1 calc R U
C3 C 0.1131(5) 0.0318(3) 0.4133(3) 0.0620(15) Uani 1 1 d . .
H3 H 0.0351 0.0254 0.4085 0.074 Uiso 1 1 calc R U
C16 C -0.0234(4) 0.3860(3) 0.5605(4) 0.0610(15) Uani 1 1 d . .
H16 H -0.0492 0.4258 0.5381 0.073 Uiso 1 1 calc R U
C5 C 0.2961(5) -0.0004(2) 0.3824(3) 0.0577(14) Uani 1 1 d . .
C22 C 0.0791(4) 0.0738(2) 0.8380(3) 0.0480(12) Uani 1 1 d . .
H22 H 0.0813 0.0445 0.8827 0.058 Uiso 1 1 calc R U
C15 C 0.0407(4) 0.3478(3) 0.5166(3) 0.0558(14) Uani 1 1 d . .
H15 H 0.0587 0.3615 0.4642 0.067 Uiso 1 1 calc R U
C4 C 0.1779(5) -0.0089(3) 0.3737(4) 0.0662(16) Uani 1 1 d . .
H4 H 0.1440 -0.0427 0.3406 0.079 Uiso 1 1 calc R U

loop_
_atom_site_aniso_label
_atom_site_aniso_U_11
_atom_site_aniso_U_22
_atom_site_aniso_U_33
_atom_site_aniso_U_23
_atom_site_aniso_U_13
_atom_site_aniso_U_12
C25 0.061(3) 0.049(3) 0.058(4) 0.013(3) 0.013(3) 0.012(3)
C33 0.040(3) 0.065(3) 0.055(3) -0.014(3) 0.017(2) 0.001(2)
C27 0.045(3) 0.072(4) 0.094(5) 0.012(3) 0.011(3) 0.010(3)
C37 0.049(3) 0.065(3) 0.043(3) -0.007(3) 0.010(2) -0.001(3)
C38 0.073(4) 0.102(5) 0.044(3) 0.000(3) 0.013(3) -0.007(3)
C31 0.086(5) 0.121(6) 0.128(6) 0.035(5) 0.084(5) 0.033(4)
C29 0.060(3) 0.062(3) 0.053(4) 0.002(3) 0.027(3) -0.010(3)
C28 0.084(4) 0.057(4) 0.112(6) -0.011(4) 0.023(4) 0.013(3)
C40 0.075(4) 0.101(5) 0.055(4) -0.028(4) 0.003(3) -0.011(3)
C26 0.082(4) 0.079(4) 0.101(5) 0.038(4) 0.018(4) 0.021(3)
C32 0.082(4) 0.106(5) 0.076(5) -0.006(4) 0.035(4) -0.031(4)
C34 0.040(3) 0.116(5) 0.123(6) 0.017(5) 0.032(4) 0.017(3)
C30 0.103(5) 0.144(6) 0.054(4) -0.023(4) 0.034(4) -0.044(5)
C36 0.069(4) 0.189(8) 0.110(6) -0.078(6) 0.057(4) -0.048(5)
C39 0.089(4) 0.076(4) 0.067(4) -0.023(3) 0.006(3) 0.015(3)
C35 0.074(4) 0.098(5) 0.095(5) 0.017(4) 0.045(4) 0.001(4)
Fe1 0.0428(4) 0.0698(5) 0.0469(5) 0.0021(4) 0.0152(3) 0.0023(4)
Cl1 0.1050(12) 0.0618(9) 0.0875(12) -0.0152(9) 0.0268(10) 0.0043(9)
Cl2 0.0987(12) 0.0569(9) 0.1281(15) -0.0111(10) 0.0508(11) 0.0103(8)
O2 0.0412(18) 0.068(2) 0.0362(19) -0.0096(17) 0.0137(15) 0.0023(16)
N1 0.036(2) 0.058(3) 0.037(2) -0.002(2) 0.0111(18) -0.0060(19)
N2 0.033(2) 0.051(2) 0.037(2) 0.002(2) 0.0098(17) 0.0035(18)
O4 0.0453(19) 0.064(2) 0.050(2) 0.0104(18) 0.0242(17) 0.0097(16)
O3 0.051(2) 0.066(2) 0.040(2) 0.0113(18) 0.0171(16) 0.0055(18)
C2 0.049(3) 0.059(3) 0.039(3) 0.008(3) 0.007(3) -0.004(3)
C18 0.041(3) 0.058(3) 0.052(3) 0.003(3) 0.009(2) -0.007(2)
C7 0.037(2) 0.050(3) 0.034(3) -0.003(2) 0.011(2) 0.005(2)
C1 0.041(3) 0.055(3) 0.031(3) 0.004(3) 0.010(2) -0.007(2)
C24 0.038(3) 0.050(3) 0.042(3) -0.001(3) 0.014(2) 0.005(2)
O1 0.0395(18) 0.075(2) 0.057(2) -0.008(2) 0.0142(17) -0.0077(18)
C19 0.036(2) 0.046(3) 0.036(3) 0.002(2) 0.011(2) 0.006(2)
C8 0.041(3) 0.046(3) 0.033(3) 0.005(2) 0.013(2) 0.002(2)
C11 0.034(2) 0.055(3) 0.040(3) 0.001(3) 0.013(2) 0.001(2)
C23 0.042(3) 0.051(3) 0.039(3) -0.001(3) 0.014(2) -0.002(2)
C20 0.043(3) 0.049(3) 0.040(3) 0.004(3) 0.009(2) -0.001(2)
C13 0.031(2) 0.050(3) 0.040(3) 0.000(3) 0.006(2) -0.001(2)
C21 0.043(3) 0.045(3) 0.044(3) 0.000(3) 0.007(2) -0.002(2)
C10 0.040(3) 0.054(3) 0.044(3) -0.004(3) 0.004(2) -0.006(2)
C6 0.054(3) 0.050(3) 0.047(3) -0.002(3) 0.016(3) -0.006(3)
C14 0.039(3) 0.057(3) 0.033(3) 0.001(3) 0.000(2) -0.005(2)
C9 0.048(3) 0.045(3) 0.034(3) 0.003(2) 0.009(2) 0.003(2)
C17 0.046(3) 0.044(3) 0.072(4) -0.011(3) 0.015(3) -0.005(2)
C12 0.043(3) 0.049(3) 0.036(3) -0.007(2) 0.016(2) 0.002(2)
C3 0.060(3) 0.073(4) 0.052(4) 0.000(3) 0.006(3) -0.015(3)
C16 0.054(3) 0.052(3) 0.074(4) 0.014(3) -0.002(3) -0.005(3)
C5 0.086(4) 0.043(3) 0.046(3) 0.003(3) 0.018(3) 0.004(3)
C22 0.056(3) 0.046(3) 0.043(3) 0.008(3) 0.010(3) -0.006(2)
C15 0.054(3) 0.059(3) 0.055(4) 0.006(3) 0.011(3) -0.008(3)
C4 0.073(4) 0.063(4) 0.059(4) -0.009(3) -0.001(3) -0.020(3)

loop_
_atom_type_symbol
_atom_type_description
_atom_type_scat_dispersion_real
_atom_type_scat_dispersion_imag
_atom_type_scat_source
Fe Fe 0.3463 0.8444 'International Tables Vol C Tables 4.2.6.8 and 6.1.1.4'
Cl Cl 0.1484 0.1585 'International Tables Vol C Tables 4.2.6.8 and 6.1.1.4'
O O 0.0106 0.0060 'International Tables Vol C Tables 4.2.6.8 and 6.1.1.4'
N N 0.0061 0.0033 'International Tables Vol C Tables 4.2.6.8 and 6.1.1.4'
C C 0.0033 0.0016 'International Tables Vol C Tables 4.2.6.8 and 6.1.1.4'
H H 0.0000 0.0000 'International Tables Vol C Tables 4.2.6.8 and 6.1.1.4'

loop_
_geom_angle_atom_site_label_1
_geom_angle_atom_site_label_2
_geom_angle_atom_site_label_3
_geom_angle
C28 C25 C26 108.7(5)
C28 C25 C21 110.3(4)
C26 C25 C21 111.0(4)
C28 C25 C27 109.4(5)
C26 C25 C27 108.1(5)
C21 C25 C27 109.4(4)
C36 C33 C35 107.6(5)
C36 C33 C34 109.8(5)
C35 C33 C34 107.4(5)
C36 C33 C11 112.5(4)
C35 C33 C11 110.3(4)
C34 C33 C11 109.2(4)
C38 C37 C9 109.4(4)
C38 C37 C39 109.6(4)
C9 C37 C39 110.8(4)
C38 C37 C40 109.3(4)
C9 C37 C40 110.8(4)
C39 C37 C40 107.1(4)
C30 C29 C31 109.4(5)
C30 C29 C23 110.1(4)
C31 C29 C23 111.8(4)
C30 C29 C32 108.2(5)
C31 C29 C32 108.4(5)
C23 C29 C32 108.9(4)
O4 Fe1 O1 91.13(14)
O4 Fe1 O2 89.46(14)
O1 Fe1 O2 164.98(14)
O4 Fe1 O3 165.42(14)
O1 Fe1 O3 91.87(15)
O2 Fe1 O3 91.32(14)
O4 Fe1 N1 94.65(15)
O1 Fe1 N1 82.83(15)
O2 Fe1 N1 82.16(15)
O3 Fe1 N1 99.87(15)
O4 Fe1 N2 82.20(15)
O1 Fe1 N2 98.04(15)
O2 Fe1 N2 96.91(14)
O3 Fe1 N2 83.26(15)
N1 Fe1 N2 176.74(16)
C8 O2 Fe1 114.7(3)
C7 N1 C1 129.7(4)
C7 N1 Fe1 115.4(3)
C1 N1 Fe1 114.4(3)
C19 N2 C13 130.7(4)
C19 N2 Fe1 115.5(3)
C13 N2 Fe1 113.7(3)
C20 O4 Fe1 114.0(3)
C14 O3 Fe1 113.0(3)
O1 C2 C3 122.7(5)
O1 C2 C1 118.5(5)
C3 C2 C1 118.8(5)
C17 C18 C13 117.9(5)
N1 C7 C8 110.7(4)
N1 C7 C12 128.8(4)
C8 C7 C12 120.5(4)
N1 C1 C6 128.9(4)
N1 C1 C2 109.8(4)
C6 C1 C2 121.1(5)
C23 C24 C19 120.5(4)
C2 O1 Fe1 112.5(3)
N2 C19 C20 110.1(4)
N2 C19 C24 130.0(4)
C20 C19 C24 119.9(4)
O2 C8 C7 116.6(4)
O2 C8 C9 123.1(4)
C7 C8 C9 120.3(4)
C12 C11 C10 117.3(4)
C12 C11 C33 123.6(4)
C10 C11 C33 119.0(4)
C24 C23 C22 117.6(4)
C24 C23 C29 123.7(4)
C22 C23 C29 118.6(4)
O4 C20 C19 117.5(4)
O4 C20 C21 122.4(4)
C19 C20 C21 120.0(4)
N2 C13 C18 128.8(4)
N2 C13 C14 110.7(4)
C18 C13 C14 120.5(4)
C22 C21 C20 116.1(4)
C22 C21 C25 123.2(4)
C20 C21 C25 120.7(4)
C9 C10 C11 126.1(4)
C5 C6 C1 117.9(5)
O3 C14 C15 122.6(5)
O3 C14 C13 118.2(4)
C15 C14 C13 119.2(5)
C10 C9 C8 114.8(4)
C10 C9 C37 124.7(4)
C8 C9 C37 120.5(4)
C18 C17 C16 121.5(5)
C18 C17 Cl2 119.0(4)
C16 C17 Cl2 119.5(4)
C11 C12 C7 120.1(4)
C4 C3 C2 120.2(5)
C15 C16 C17 120.4(5)
C6 C5 C4 121.5(5)
C6 C5 Cl1 118.9(4)
C4 C5 Cl1 119.6(4)
C21 C22 C23 125.0(5)
C16 C15 C14 120.3(5)
C3 C4 C5 120.2(5)

loop_
_geom_bond_atom_site_label_1
_geom_bond_atom_site_label_2
_geom_bond_distance
C25 C28 1.523(7)
C25 C26 1.528(7)
C25 C21 1.528(6)
C25 C27 1.536(7)
C33 C36 1.520(7)
C33 C35 1.525(7)
C33 C34 1.518(7)
C33 C11 1.523(6)
C37 C38 1.526(7)
C37 C9 1.520(6)
C37 C39 1.540(7)
C37 C40 1.544(7)
C31 C29 1.525(7)
C29 C30 1.526(7)
C29 C23 1.523(6)
C29 C32 1.537(7)
Fe1 O4 1.891(3)
Fe1 O1 1.900(3)
Fe1 O2 1.900(3)
Fe1 O3 1.897(3)
Fe1 N1 1.897(4)
Fe1 N2 1.907(4)
Cl1 C5 1.747(5)
Cl2 C17 1.737(5)
O2 C8 1.314(5)
N1 C7 1.376(5)
N1 C1 1.383(6)
N2 C19 1.358(5)
N2 C13 1.385(6)
O4 C20 1.311(5)
O3 C14 1.313(5)
C2 O1 1.316(6)
C2 C3 1.392(7)
C2 C1 1.412(6)
C18 C17 1.380(7)
C18 C13 1.396(6)
C7 C8 1.416(6)
C7 C12 1.409(6)
C1 C6 1.391(6)
C24 C23 1.365(6)
C24 C19 1.410(6)
C19 C20 1.421(6)
C8 C9 1.426(6)
C11 C12 1.363(6)
C11 C10 1.421(6)
C23 C22 1.423(6)
C20 C21 1.421(6)
C13 C14 1.414(6)
C21 C22 1.368(6)
C10 C9 1.373(6)
C6 C5 1.369(7)
C14 C15 1.385(7)
C17 C16 1.391(7)
C3 C4 1.354(7)
C16 C15 1.356(7)
C5 C4 1.405(7)
